data_4072407
loop_
_publ_author_name
'Zhao, Shu-Bin'
'Wucher, Philipp'
'Hudson, Zachary M.'
'McCormick, Theresa M.'
'Liu, Xiang-Yang'
'Wang, Suning'
'Feng, Xiao-Dong'
'Lu, Zheng-Hong'

_publ_section_title
;
 Impact of the Linker on the Electronic and Luminescent Properties of
 Diboryl Compounds: Molecules with Two BMes2Groups and the Peculiar
 Behavior of 1,6-(BMes2)2pyrene
;
_journal_issue 24
_journal_name_full Organometallics
_journal_page_first 6446
_journal_paper_doi 10.1021/om800856g
_journal_volume 27
_journal_year 2008
_chemical_formula_sum 'C84 H124 B2 F2 N2'
_chemical_formula_weight 1221.47
_chemical_name_systematic
;

 ?

;
_space_group_IT_number 61
_symmetry_cell_setting orthorhombic
_symmetry_space_group_name_Hall '-P 2ac 2ab'
_symmetry_space_group_name_H-M 'P b c a'
_atom_sites_solution_hydrogens geom
_atom_sites_solution_primary direct
_atom_sites_solution_secondary difmap
_audit_creation_method SHELXL-97
_cell_angle_alpha 90.00
_cell_angle_beta 90.00
_cell_angle_gamma 90.00
_cell_formula_units_Z 4
_cell_length_a 19.6359(16)
_cell_length_b 19.7648(17)
_cell_length_c 22.7120(19)
_cell_measurement_reflns_used 4052
_cell_measurement_temperature 180(2)
_cell_measurement_theta_max 19.00
_cell_measurement_theta_min 2.25
_cell_volume 8814.5(13)
_computing_cell_refinement 'Bruker SMART'
_computing_data_collection 'Bruker SMART'
_computing_data_reduction 'Bruker SAINT'
_computing_molecular_graphics 'Bruker SHELXTL'
_computing_publication_material 'Bruker SHELXTL'
_computing_structure_refinement 'SHELXL-97 (Sheldrick, 1997)'
_computing_structure_solution 'SHELXS-97 (Sheldrick, 1990)'
_diffrn_ambient_temperature 180(2)
_diffrn_measured_fraction_theta_full 0.987
_diffrn_measured_fraction_theta_max 0.987
_diffrn_measurement_device_type 'CCD area detector'
_diffrn_measurement_method 'phi and omega scans'
_diffrn_radiation_monochromator graphite
_diffrn_radiation_source 'fine-focus sealed tube'
_diffrn_radiation_type MoK\a
_diffrn_radiation_wavelength 0.71073
_diffrn_reflns_av_R_equivalents 0.0626
_diffrn_reflns_av_sigmaI/netI 0.0666
_diffrn_reflns_limit_h_max 24
_diffrn_reflns_limit_h_min -21
_diffrn_reflns_limit_k_max 24
_diffrn_reflns_limit_k_min -24
_diffrn_reflns_limit_l_max 29
_diffrn_reflns_limit_l_min -29
_diffrn_reflns_number 57503
_diffrn_reflns_theta_full 27.22
_diffrn_reflns_theta_max 27.22
_diffrn_reflns_theta_min 1.71
_exptl_absorpt_coefficient_mu 0.054
_exptl_absorpt_correction_T_max 0.9892
_exptl_absorpt_correction_T_min 0.9786
_exptl_absorpt_correction_type multi-scan
_exptl_crystal_colour clear
_exptl_crystal_density_diffrn 0.920
_exptl_crystal_density_method 'not measured'
_exptl_crystal_description Block
_exptl_crystal_F_000 2680
_exptl_crystal_size_max 0.40
_exptl_crystal_size_mid 0.30
_exptl_crystal_size_min 0.20
_refine_diff_density_max 0.236
_refine_diff_density_min -0.258
_refine_diff_density_rms 0.037
_refine_ls_extinction_method none
_refine_ls_goodness_of_fit_ref 0.870
_refine_ls_hydrogen_treatment mixed
_refine_ls_matrix_type full
_refine_ls_number_parameters 435
_refine_ls_number_reflns 9727
_refine_ls_number_restraints 0
_refine_ls_restrained_S_all 0.870
_refine_ls_R_factor_all 0.2211
_refine_ls_R_factor_gt 0.0789
_refine_ls_shift/su_max 0.000
_refine_ls_shift/su_mean 0.000
_refine_ls_structure_factor_coef Fsqd
_refine_ls_weighting_details 'calc w=1/[\s^2^(Fo^2^)+(0.1500P)^2^+0.0000P] where P=(Fo^2^+2Fc^2^)/3'
_refine_ls_weighting_scheme calc
_refine_ls_wR_factor_gt 0.2236
_refine_ls_wR_factor_ref 0.2839
_reflns_number_gt 3087
_reflns_number_total 9727
_reflns_threshold_expression >2sigma(I)
_cod_data_source_file om800856g_si_002.cif
_cod_data_source_block zs181
_cod_depositor_comments
;
The following automatic conversions were performed:

'_symmetry_cell_setting' value 'Orthorhombic' changed to
'orthorhombic' according to
/home/saulius/struct/CIF-dictionaries/cif_core.dic dictionary named
'cif_core.dic' version 2.4.1 from 2010-06-29.

Automatic conversion script
Id: cif_fix_values 1715 2011-07-08 13:25:40Z adriana 
;
_cod_original_sg_symbol_H-M Pbca
_cod_database_code 4072407

loop_
_symmetry_equiv_pos_as_xyz
'x, y, z'
'-x+1/2, -y, z+1/2'
'-x, y+1/2, -z+1/2'
'x+1/2, -y+1/2, -z'
'-x, -y, -z'
'x-1/2, y, -z-1/2'
'x, -y-1/2, z-1/2'
'-x-1/2, y-1/2, z'

loop_
_atom_site_label
_atom_site_type_symbol
_atom_site_fract_x
_atom_site_fract_y
_atom_site_fract_z
_atom_site_U_iso_or_equiv
_atom_site_adp_type
_atom_site_occupancy
_atom_site_symmetry_multiplicity
_atom_site_calc_flag
_atom_site_refinement_flags
_atom_site_disorder_assembly
_atom_site_disorder_group
F1 F 0.57540(10) 0.21759(8) 0.56181(7) 0.0979(6) Uani 1 1 d . . .
B1 B 0.5390(2) 0.18903(16) 0.61287(16) 0.0791(10) Uani 1 1 d . . .
N1 N 0.5840(2) 0.20278(16) 0.37598(15) 0.1192(10) Uani 1 1 d . A .
C1 C 0.60068(16) 0.17073(15) 0.66106(13) 0.0815(9) Uani 1 1 d . . .
C2 C 0.61184(18) 0.10862(16) 0.68941(14) 0.0868(9) Uani 1 1 d . . .
C3 C 0.6658(2) 0.0999(2) 0.72888(16) 0.1044(11) Uani 1 1 d . . .
H3A H 0.6715 0.0566 0.7463 0.125 Uiso 1 1 calc R . .
C4 C 0.7108(2) 0.1497(3) 0.7440(2) 0.1162(13) Uani 1 1 d . . .
C5 C 0.6999(2) 0.2110(3) 0.7164(2) 0.1140(13) Uani 1 1 d . . .
H5A H 0.7298 0.2473 0.7256 0.137 Uiso 1 1 calc R . .
C6 C 0.6474(2) 0.22342(16) 0.67547(16) 0.0947(11) Uani 1 1 d . . .
C7 C 0.56866(19) 0.04580(15) 0.68071(16) 0.1053(11) Uani 1 1 d . . .
H7A H 0.5690 0.0188 0.7169 0.158 Uiso 1 1 calc R . .
H7B H 0.5873 0.0189 0.6482 0.158 Uiso 1 1 calc R . .
H7C H 0.5218 0.0591 0.6714 0.158 Uiso 1 1 calc R . .
C8 C 0.6431(2) 0.29291(18) 0.64943(18) 0.1236(14) Uani 1 1 d . . .
H8A H 0.6774 0.3221 0.6678 0.185 Uiso 1 1 calc R . .
H8B H 0.5976 0.3117 0.6565 0.185 Uiso 1 1 calc R . .
H8C H 0.6515 0.2904 0.6069 0.185 Uiso 1 1 calc R . .
C9 C 0.7700(2) 0.1389(3) 0.7865(2) 0.170(2) Uani 1 1 d . . .
H9A H 0.7524 0.1233 0.8245 0.255 Uiso 1 1 calc R . .
H9B H 0.7945 0.1816 0.7919 0.255 Uiso 1 1 calc R . .
H9C H 0.8011 0.1048 0.7703 0.255 Uiso 1 1 calc R . .
C10 C 0.48571(17) 0.24601(15) 0.64032(15) 0.0868(9) Uani 1 1 d . . .
C11 C 0.4660(2) 0.30452(18) 0.60942(18) 0.1125(12) Uani 1 1 d . . .
C12 C 0.4221(3) 0.35276(19) 0.6339(3) 0.1380(16) Uani 1 1 d . . .
H12A H 0.4111 0.3920 0.6117 0.166 Uiso 1 1 calc R . .
C13 C 0.3948(3) 0.3451(2) 0.6883(3) 0.1357(16) Uani 1 1 d . . .
C14 C 0.4097(2) 0.2860(2) 0.71802(19) 0.1179(13) Uani 1 1 d . . .
H14A H 0.3887 0.2779 0.7550 0.141 Uiso 1 1 calc R . .
C15 C 0.45512(19) 0.23758(17) 0.69539(16) 0.0938(10) Uani 1 1 d . . .
C16 C 0.4644(2) 0.1748(2) 0.73132(15) 0.1151(12) Uani 1 1 d . . .
H16A H 0.4486 0.1355 0.7088 0.173 Uiso 1 1 calc R . .
H16B H 0.4379 0.1785 0.7678 0.173 Uiso 1 1 calc R . .
H16C H 0.5127 0.1692 0.7410 0.173 Uiso 1 1 calc R . .
C17 C 0.4889(3) 0.3197(2) 0.5459(2) 0.163(2) Uani 1 1 d . . .
H17A H 0.4802 0.2801 0.5210 0.244 Uiso 1 1 calc R . .
H17B H 0.5377 0.3301 0.5456 0.244 Uiso 1 1 calc R . .
H17C H 0.4633 0.3585 0.5307 0.244 Uiso 1 1 calc R . .
C18 C 0.3445(3) 0.3969(2) 0.7149(3) 0.208(3) Uani 1 1 d . . .
H18A H 0.3565 0.4425 0.7016 0.312 Uiso 1 1 calc R . .
H18B H 0.3469 0.3949 0.7580 0.312 Uiso 1 1 calc R . .
H18C H 0.2981 0.3860 0.7021 0.312 Uiso 1 1 calc R . .
C19 C 0.49498(17) 0.12588(13) 0.58378(11) 0.0715(8) Uani 1 1 d . . .
C20 C 0.42465(18) 0.12101(14) 0.59059(13) 0.0798(9) Uani 1 1 d . . .
H20A H 0.4028 0.1542 0.6142 0.096 Uiso 1 1 calc R . .
C21 C 0.38466(16) 0.07177(14) 0.56579(13) 0.0786(8) Uani 1 1 d . . .
H21A H 0.3371 0.0709 0.5735 0.094 Uiso 1 1 calc R . .
C22 C 0.41403(17) 0.02249(13) 0.52896(12) 0.0715(8) Uani 1 1 d . . .
C23 C 0.48494(15) 0.02459(12) 0.51878(11) 0.0607(7) Uani 1 1 d . . .
C24 C 0.52476(16) 0.07662(13) 0.54603(11) 0.0647(7) Uani 1 1 d . . .
C25 C 0.59594(17) 0.07563(14) 0.53498(13) 0.0776(8) Uani 1 1 d . . .
H25A H 0.6237 0.1090 0.5531 0.093 Uiso 1 1 calc R . .
C26 C 0.6256(2) 0.02944(15) 0.49989(15) 0.0776(9) Uani 1 1 d . . .
H26 H 0.6662(15) 0.0249(14) 0.4940(12) 0.075(11) Uiso 1 1 d . . .
C28A C 0.5879(19) 0.3255(17) 0.4164(10) 0.187(12) Uani 0.40 1 d P A 5
H28A H 0.5482 0.3234 0.4432 0.225 Uiso 0.40 1 calc PR A 5
H28B H 0.6291 0.3110 0.4382 0.225 Uiso 0.40 1 calc PR A 5
C29A C 0.5971(12) 0.3983(12) 0.3913(12) 0.232(10) Uiso 0.40 1 d P A 5
H29A H 0.6379 0.4000 0.3658 0.278 Uiso 0.40 1 calc PR A 5
H29B H 0.5569 0.4107 0.3672 0.278 Uiso 0.40 1 calc PR A 5
C30A C 0.6041(13) 0.4433(12) 0.4371(11) 0.279(10) Uiso 0.40 1 d P A 5
H30A H 0.6092 0.4892 0.4214 0.419 Uiso 0.40 1 calc PR A 5
H30B H 0.6445 0.4315 0.4603 0.419 Uiso 0.40 1 calc PR A 5
H30C H 0.5636 0.4413 0.4623 0.419 Uiso 0.40 1 calc PR A 5
C27 C 0.5750(3) 0.2754(2) 0.3550(2) 0.1561(18) Uani 1 1 d . . .
H27C H 0.5286 0.2823 0.3389 0.187 Uiso 1 1 calc R A 5
H27D H 0.6086 0.2864 0.3239 0.187 Uiso 1 1 calc R A 5
C28 C 0.5552(12) 0.3282(10) 0.3960(7) 0.162(6) Uani 0.60 1 d P A 6
H28C H 0.5904 0.3314 0.4271 0.194 Uiso 0.60 1 calc PR A 6
H28D H 0.5120 0.3146 0.4152 0.194 Uiso 0.60 1 calc PR A 6
C29 C 0.5457(7) 0.3959(4) 0.3700(4) 0.159(3) Uani 0.60 1 d P A 6
H29C H 0.5098 0.3925 0.3395 0.191 Uiso 0.60 1 calc PR A 6
H29D H 0.5885 0.4084 0.3496 0.191 Uiso 0.60 1 calc PR A 6
C30 C 0.5271(7) 0.4527(7) 0.4108(6) 0.244(5) Uiso 0.60 1 d P A 6
H30D H 0.5218 0.4946 0.3882 0.367 Uiso 0.60 1 calc PR A 6
H30E H 0.5631 0.4586 0.4402 0.367 Uiso 0.60 1 calc PR A 6
H30F H 0.4841 0.4420 0.4307 0.367 Uiso 0.60 1 calc PR A 6
C33 C 0.4010(3) 0.1513(3) 0.4179(3) 0.182(2) Uani 1 1 d . . .
H33C H 0.4138 0.1046 0.4290 0.218 Uiso 1 1 calc R . .
H33D H 0.3977 0.1782 0.4545 0.218 Uiso 1 1 calc R . .
C31 C 0.5248(2) 0.1779(2) 0.41115(18) 0.1230(13) Uani 1 1 d . . .
H31A H 0.5217 0.2051 0.4477 0.148 Uiso 1 1 calc R A .
H31B H 0.5337 0.1305 0.4228 0.148 Uiso 1 1 calc R . .
C32 C 0.4569(3) 0.1807(3) 0.3800(2) 0.169(2) Uani 1 1 d . A .
H32A H 0.4598 0.1551 0.3427 0.203 Uiso 1 1 calc R . .
H32B H 0.4458 0.2283 0.3704 0.203 Uiso 1 1 calc R . .
C34 C 0.3348(4) 0.1496(4) 0.3902(3) 0.242(3) Uani 1 1 d . . .
H34A H 0.3052 0.1181 0.4116 0.364 Uiso 1 1 calc R . .
H34B H 0.3396 0.1346 0.3493 0.364 Uiso 1 1 calc R . .
H34C H 0.3147 0.1950 0.3911 0.364 Uiso 1 1 calc R . .
C35 C 0.5937(3) 0.1615(2) 0.31973(19) 0.1347(15) Uani 1 1 d . . .
H35A H 0.5538 0.1687 0.2938 0.162 Uiso 1 1 calc R A .
H35B H 0.6344 0.1786 0.2987 0.162 Uiso 1 1 calc R . .
C36 C 0.6022(3) 0.0860(3) 0.3305(2) 0.175(2) Uani 1 1 d . A .
H36A H 0.5581 0.0666 0.3432 0.210 Uiso 1 1 calc R . .
H36B H 0.6355 0.0789 0.3626 0.210 Uiso 1 1 calc R . .
C37 C 0.6279(5) 0.0475(3) 0.2724(3) 0.240(4) Uani 1 1 d . . .
H37A H 0.6678 0.0705 0.2548 0.288 Uiso 1 1 calc R A .
H37B H 0.6399 -0.0001 0.2810 0.288 Uiso 1 1 calc R . .
C38 C 0.5760(5) 0.0512(5) 0.2386(5) 0.283(4) Uiso 1 1 d . A .
H38A H 0.5863 0.0289 0.2010 0.424 Uiso 1 1 calc R . .
H38B H 0.5648 0.0988 0.2314 0.424 Uiso 1 1 calc R . .
H38C H 0.5372 0.0286 0.2573 0.424 Uiso 1 1 calc R . .
C39 C 0.6450(4) 0.1989(4) 0.4168(3) 0.150(2) Uani 1 1 d . . .
C40 C 0.726(5) 0.185(4) 0.398(4) 0.75(9) Uiso 0.40 1 d P A 9
H40A H 0.7365 0.1367 0.4039 0.905 Uiso 0.40 1 calc PR A 9
H40B H 0.7323 0.1965 0.3563 0.905 Uiso 0.40 1 calc PR A 9
C41 C 0.7687(6) 0.2237(6) 0.4322(6) 0.271(4) Uani 1 1 d . . .
C42 C 0.7593(10) 0.2556(10) 0.4770(9) 0.297(9) Uiso 0.60 1 d P A 10
H42A H 0.8024 0.2604 0.4983 0.445 Uiso 0.60 1 calc PR A 10
H42B H 0.7263 0.2318 0.5018 0.445 Uiso 0.60 1 calc PR A 10
H42C H 0.7416 0.3005 0.4670 0.445 Uiso 0.60 1 calc PR A 10
C42A C 0.7802(14) 0.1704(15) 0.4746(13) 0.312(13) Uiso 0.40 1 d P A 11
H42D H 0.8096 0.1873 0.5062 0.469 Uiso 0.40 1 calc PR A 11
H42E H 0.8022 0.1320 0.4552 0.469 Uiso 0.40 1 calc PR A 11
H42F H 0.7365 0.1560 0.4913 0.469 Uiso 0.40 1 calc PR A 11
C40A C 0.7102(4) 0.2217(5) 0.3902(4) 0.138(3) Uani 0.60 1 d P A 12
H40C H 0.7036 0.2676 0.3735 0.166 Uiso 0.60 1 calc PR A 12
H40D H 0.7218 0.1910 0.3572 0.166 Uiso 0.60 1 calc PR A 12
H39A H 0.628(2) 0.2239(19) 0.457(2) 0.140(15) Uiso 1 1 d . . .
H39B H 0.652(2) 0.156(2) 0.4260(18) 0.127(16) Uiso 1 1 d . . .

loop_
_atom_site_aniso_label
_atom_site_aniso_U_11
_atom_site_aniso_U_22
_atom_site_aniso_U_33
_atom_site_aniso_U_23
_atom_site_aniso_U_13
_atom_site_aniso_U_12
F1 0.1403(16) 0.0708(10) 0.0825(11) -0.0063(8) 0.0210(11) -0.0175(10)
B1 0.105(3) 0.0609(19) 0.071(2) -0.0040(17) 0.015(2) -0.0172(18)
N1 0.151(3) 0.118(2) 0.089(2) 0.026(2) 0.003(2) 0.007(2)
C1 0.098(2) 0.074(2) 0.072(2) -0.0209(16) 0.0119(17) -0.0156(18)
C2 0.099(3) 0.084(2) 0.077(2) -0.0075(17) -0.002(2) -0.0122(18)
C3 0.103(3) 0.111(3) 0.099(3) -0.008(2) -0.004(2) -0.001(2)
C4 0.092(3) 0.131(4) 0.126(3) -0.036(3) -0.001(3) 0.006(3)
C5 0.094(3) 0.128(4) 0.120(3) -0.054(3) 0.012(3) -0.029(3)
C6 0.105(3) 0.086(2) 0.093(2) -0.0322(19) 0.024(2) -0.020(2)
C7 0.136(3) 0.080(2) 0.100(2) 0.0180(18) -0.018(2) -0.019(2)
C8 0.143(3) 0.091(3) 0.137(3) -0.028(2) 0.014(3) -0.043(2)
C9 0.121(4) 0.211(5) 0.178(4) -0.060(4) -0.050(3) 0.027(3)
C10 0.114(3) 0.0618(18) 0.085(2) -0.0212(16) 0.005(2) -0.0144(17)
C11 0.151(3) 0.065(2) 0.122(3) -0.012(2) 0.022(3) 0.003(2)
C12 0.176(4) 0.076(3) 0.162(5) -0.024(3) 0.014(4) 0.014(3)
C13 0.159(4) 0.097(3) 0.151(4) -0.056(3) 0.003(4) 0.010(3)
C14 0.119(3) 0.125(3) 0.110(3) -0.046(3) 0.007(2) -0.014(3)
C15 0.115(3) 0.084(2) 0.082(2) -0.0324(19) 0.013(2) -0.011(2)
C16 0.136(3) 0.130(3) 0.079(2) -0.005(2) 0.018(2) -0.003(2)
C17 0.226(6) 0.119(3) 0.142(4) 0.043(3) 0.038(4) 0.042(3)
C18 0.216(6) 0.153(4) 0.256(6) -0.116(4) 0.016(5) 0.053(4)
C19 0.093(3) 0.0622(17) 0.0593(17) -0.0047(13) 0.0001(16) 0.0007(15)
C20 0.094(3) 0.0677(18) 0.077(2) -0.0199(15) 0.0013(18) 0.0045(17)
C21 0.080(2) 0.0755(19) 0.081(2) -0.0096(16) 0.0074(17) 0.0023(16)
C22 0.090(2) 0.0596(17) 0.0651(18) -0.0001(14) -0.0023(16) 0.0002(16)
C23 0.070(2) 0.0553(15) 0.0574(16) -0.0008(12) -0.0052(14) -0.0038(14)
C24 0.072(2) 0.0602(16) 0.0619(16) 0.0054(14) -0.0057(15) 0.0004(15)
C25 0.092(3) 0.0643(17) 0.076(2) -0.0132(15) -0.0049(17) -0.0082(16)
C26 0.071(3) 0.073(2) 0.089(2) -0.0073(17) 0.000(2) -0.0060(19)
C28A 0.33(4) 0.145(14) 0.085(14) 0.010(12) 0.024(16) 0.03(2)
C27 0.217(5) 0.121(4) 0.131(4) 0.042(3) 0.040(4) 0.013(3)
C28 0.281(17) 0.110(7) 0.094(10) 0.025(7) -0.031(8) 0.018(9)
C29 0.238(11) 0.092(5) 0.148(7) -0.010(5) -0.001(7) -0.012(6)
C33 0.128(4) 0.254(7) 0.163(5) 0.068(4) 0.018(4) 0.009(4)
C31 0.138(4) 0.132(3) 0.099(3) 0.028(2) 0.014(3) 0.000(3)
C32 0.168(5) 0.205(5) 0.134(4) 0.065(4) 0.005(4) 0.029(4)
C34 0.162(6) 0.352(10) 0.214(7) 0.047(7) 0.018(5) 0.020(6)
C35 0.168(4) 0.138(4) 0.098(3) 0.012(3) 0.017(3) 0.004(3)
C36 0.247(6) 0.134(4) 0.143(4) 0.003(4) 0.026(4) 0.007(4)
C37 0.373(11) 0.173(5) 0.174(6) 0.009(5) -0.085(7) 0.009(6)
C39 0.179(6) 0.146(5) 0.125(4) 0.023(4) -0.001(4) 0.000(4)
C41 0.263(12) 0.289(11) 0.259(11) -0.026(10) 0.056(10) -0.010(8)
C40A 0.094(5) 0.188(8) 0.133(6) 0.041(5) -0.008(5) -0.053(5)

loop_
_atom_type_symbol
_atom_type_description
_atom_type_scat_dispersion_real
_atom_type_scat_dispersion_imag
_atom_type_scat_source
C C 0.0033 0.0016 'International Tables Vol C Tables 4.2.6.8 and 6.1.1.4'
H H 0.0000 0.0000 'International Tables Vol C Tables 4.2.6.8 and 6.1.1.4'
N N 0.0061 0.0033 'International Tables Vol C Tables 4.2.6.8 and 6.1.1.4'
F F 0.0171 0.0103 'International Tables Vol C Tables 4.2.6.8 and 6.1.1.4'
B B 0.0013 0.0007 'International Tables Vol C Tables 4.2.6.8 and 6.1.1.4'

loop_
_geom_angle_atom_site_label_1
_geom_angle_atom_site_label_2
_geom_angle_atom_site_label_3
_geom_angle
_geom_angle_site_symmetry_1
_geom_angle_site_symmetry_3
F1 B1 C19 103.2(2) . .
F1 B1 C10 110.0(2) . .
C19 B1 C10 109.4(3) . .
F1 B1 C1 104.3(2) . .
C19 B1 C1 118.4(2) . .
C10 B1 C1 111.0(2) . .
C31 N1 C39 105.8(4) . .
C31 N1 C27 112.8(3) . .
C39 N1 C27 109.3(4) . .
C31 N1 C35 111.6(3) . .
C39 N1 C35 112.7(4) . .
C27 N1 C35 104.8(3) . .
C2 C1 C6 115.7(3) . .
C2 C1 B1 127.1(3) . .
C6 C1 B1 117.3(3) . .
C3 C2 C1 121.3(3) . .
C3 C2 C7 114.0(3) . .
C1 C2 C7 124.7(3) . .
C4 C3 C2 124.2(4) . .
C3 C4 C5 114.6(4) . .
C3 C4 C9 123.4(5) . .
C5 C4 C9 121.9(5) . .
C4 C5 C6 124.5(4) . .
C5 C6 C1 119.7(3) . .
C5 C6 C8 117.4(3) . .
C1 C6 C8 122.9(4) . .
C15 C10 C11 115.2(3) . .
C15 C10 B1 121.8(3) . .
C11 C10 B1 123.0(3) . .
C12 C11 C10 122.1(4) . .
C12 C11 C17 114.8(4) . .
C10 C11 C17 123.1(3) . .
C13 C12 C11 122.0(4) . .
C12 C13 C14 117.1(4) . .
C12 C13 C18 122.4(5) . .
C14 C13 C18 120.3(6) . .
C13 C14 C15 122.2(4) . .
C10 C15 C14 121.2(4) . .
C10 C15 C16 122.3(3) . .
C14 C15 C16 116.3(4) . .
C20 C19 C24 115.3(3) . .
C20 C19 B1 121.7(3) . .
C24 C19 B1 122.8(3) . .
C21 C20 C19 124.8(3) . .
C20 C21 C22 120.0(3) . .
C21 C22 C23 118.7(3) . .
C21 C22 C26 122.7(3) . 5_656
C23 C22 C26 118.5(3) . 5_656
C22 C23 C23 119.2(3) . 5_656
C22 C23 C24 119.2(2) . .
C23 C23 C24 121.5(3) 5_656 .
C25 C24 C19 121.4(3) . .
C25 C24 C23 116.8(2) . .
C19 C24 C23 121.8(3) . .
C26 C25 C24 122.7(3) . .
C25 C26 C22 121.2(4) . 5_656
C29A C28A C27 104.5(16) . .
C30A C29A C28A 109(2) . .
C28 C27 N1 120.5(7) . .
C28 C27 C28A 27.1(15) . .
N1 C27 C28A 105.6(10) . .
C27 C28 C29 115.3(12) . .
C28 C29 C30 117.4(11) . .
C34 C33 C32 114.6(5) . .
N1 C31 C32 115.1(4) . .
C31 C32 C33 111.2(4) . .
C36 C35 N1 113.8(4) . .
C35 C36 C37 111.6(4) . .
C38 C37 C36 102.5(8) . .
C40A C39 N1 114.6(5) . .
C40A C39 C40 29(3) . .
N1 C39 C40 127(4) . .
C41 C40 C39 111(6) . .
C42 C41 C40 132(4) . .
C42 C41 C42A 81.0(16) . .
C40 C41 C42A 94(4) . .
C42 C41 C40A 115.6(14) . .
C40 C41 C40A 32(4) . .
C42A C41 C40A 121.8(15) . .
C39 C40A C41 114.2(7) . .

loop_
_geom_bond_atom_site_label_1
_geom_bond_atom_site_label_2
_geom_bond_distance
_geom_bond_site_symmetry_2
F1 B1 1.475(4) .
B1 C19 1.656(4) .
B1 C10 1.659(5) .
B1 C1 1.672(5) .
N1 C31 1.494(5) .
N1 C39 1.516(6) .
N1 C27 1.523(5) .
N1 C35 1.527(5) .
C1 C2 1.404(4) .
C1 C6 1.425(4) .
C2 C3 1.398(4) .
C2 C7 1.516(4) .
C3 C4 1.368(5) .
C4 C5 1.381(6) .
C4 C9 1.525(6) .
C5 C6 1.410(5) .
C6 C8 1.498(5) .
C10 C15 1.397(4) .
C10 C11 1.407(5) .
C11 C12 1.401(5) .
C11 C17 1.540(6) .
C12 C13 1.354(6) .
C13 C14 1.381(6) .
C13 C18 1.545(6) .
C14 C15 1.406(5) .
C15 C16 1.497(5) .
C19 C20 1.393(4) .
C19 C24 1.423(4) .
C20 C21 1.372(4) .
C21 C22 1.407(4) .
C22 C23 1.412(4) .
C22 C26 1.445(4) 5_656
C23 C23 1.422(5) 5_656
C23 C24 1.432(4) .
C24 C25 1.420(4) .
C25 C26 1.344(4) .
C26 C22 1.445(4) 5_656
C28A C29A 1.56(4) .
C28A C27 1.73(3) .
C29A C30A 1.38(3) .
C27 C28 1.45(2) .
C28 C29 1.474(18) .
C29 C30 1.503(14) .
C33 C34 1.442(7) .
C33 C32 1.511(6) .
C31 C32 1.510(6) .
C35 C36 1.522(6) .
C36 C37 1.605(8) .
C37 C38 1.279(9) .
C39 C40A 1.485(9) .
C39 C40 1.66(9) .
C40 C41 1.37(9) .
C41 C42 1.211(18) .
C41 C42A 1.44(3) .
C41 C40A 1.494(15) .
